data_7034391
loop_
_publ_author_name
'Caputo, Christopher B.'
'Winkelhaus, Daniel'
'Dobrovetsky, Roman'
'Hounjet, Lindsay J.'
'Stephan, Douglas W.'

_publ_section_title
;
 Synthesis and Lewis acidity of fluorophosphonium cations.
;
_journal_issue 27
_journal_name_full 'Dalton transactions (Cambridge, England : 2003)'
_journal_page_first 12256
_journal_page_last 12264
_journal_paper_doi 10.1039/c5dt00217f
_journal_volume 44
_journal_year 2015
_chemical_formula_sum 'C42 H12 B F24 P'
_chemical_formula_weight 1014.30
_chemical_name_systematic
; 
 ? 
;
_space_group_IT_number 9
_symmetry_cell_setting monoclinic
_symmetry_space_group_name_Hall 'C -2yc'
_symmetry_space_group_name_H-M 'C 1 c 1'
_atom_sites_solution_hydrogens geom
_atom_sites_solution_primary direct
_atom_sites_solution_secondary difmap
_audit_creation_method SHELXL-97
_audit_update_record
;
2015-01-16 deposited with the CCDC.
2015-03-11 downloaded from the CCDC.
;
_cell_angle_alpha 90.00
_cell_angle_beta 115.718(2)
_cell_angle_gamma 90.00
_cell_formula_units_Z 4
_cell_length_a 23.5578(9)
_cell_length_b 11.2980(4)
_cell_length_c 15.6731(5)
_cell_measurement_reflns_used 9780
_cell_measurement_temperature 149(2)
_cell_measurement_theta_max 32.31
_cell_measurement_theta_min 2.25
_cell_volume 3758.3(2)
_computing_cell_refinement 'Bruker SMART'
_computing_data_collection 'Bruker SMART'
_computing_data_reduction 'Bruker SAINT'
_computing_molecular_graphics 'Bruker SHELXTL'
_computing_publication_material 'Bruker SHELXTL'
_computing_structure_refinement 'SHELXL-97 (Sheldrick, 2008)'
_computing_structure_solution 'SHELXS-97 (Sheldrick, 2008)'
_diffrn_ambient_temperature 149(2)
_diffrn_measured_fraction_theta_full 1.000
_diffrn_measured_fraction_theta_max 1.000
_diffrn_measurement_device_type 'CCD area detector'
_diffrn_measurement_method 'phi and omega scans'
_diffrn_radiation_monochromator graphite
_diffrn_radiation_source 'fine-focus sealed tube'
_diffrn_radiation_type MoK\a
_diffrn_radiation_wavelength 0.71073
_diffrn_reflns_av_R_equivalents 0.0302
_diffrn_reflns_av_sigmaI/netI 0.0228
_diffrn_reflns_limit_h_max 28
_diffrn_reflns_limit_h_min -28
_diffrn_reflns_limit_k_max 13
_diffrn_reflns_limit_k_min -13
_diffrn_reflns_limit_l_max 18
_diffrn_reflns_limit_l_min -18
_diffrn_reflns_number 27001
_diffrn_reflns_theta_full 25.25
_diffrn_reflns_theta_max 25.25
_diffrn_reflns_theta_min 1.92
_exptl_absorpt_coefficient_mu 0.228
_exptl_absorpt_correction_T_max 0.7465
_exptl_absorpt_correction_T_min 0.7124
_exptl_absorpt_correction_type multi-scan
_exptl_absorpt_process_details SADABS
_exptl_crystal_colour colourless
_exptl_crystal_density_diffrn 1.793
_exptl_crystal_density_method 'not measured'
_exptl_crystal_description cubic
_exptl_crystal_F_000 2000
_exptl_crystal_size_max 0.40
_exptl_crystal_size_mid 0.20
_exptl_crystal_size_min 0.10
_refine_diff_density_max 0.167
_refine_diff_density_min -0.178
_refine_diff_density_rms 0.031
_refine_ls_abs_structure_details 'Flack H D (1983), Acta Cryst. A39, 876-881'
_refine_ls_abs_structure_Flack 0.00(6)
_refine_ls_extinction_method none
_refine_ls_goodness_of_fit_ref 1.030
_refine_ls_hydrogen_treatment constr
_refine_ls_matrix_type full
_refine_ls_number_parameters 613
_refine_ls_number_reflns 6712
_refine_ls_number_restraints 2
_refine_ls_restrained_S_all 1.029
_refine_ls_R_factor_all 0.0238
_refine_ls_R_factor_gt 0.0222
_refine_ls_shift/su_max 0.001
_refine_ls_shift/su_mean 0.000
_refine_ls_structure_factor_coef Fsqd
_refine_ls_weighting_details 'calc w=1/[\s^2^(Fo^2^)+(0.0293P)^2^+1.3547P] where P=(Fo^2^+2Fc^2^)/3'
_refine_ls_weighting_scheme calc
_refine_ls_wR_factor_gt 0.0545
_refine_ls_wR_factor_ref 0.0555
_reflns_number_gt 6474
_reflns_number_total 6712
_reflns_threshold_expression >2sigma(I)
_cod_data_source_file c5dt00217f2.cif
_cod_data_source_block dw022_0m
_cod_depositor_comments
;
The following automatic conversions were performed:

'_symmetry_cell_setting' value 'Monoclinic' changed to 'monoclinic'
according to
/usr/data/users/saulius/crontab/automatic-downloads/rss-feeds/RSC/lib/dictionaries/cif_core.dic
dictionary named 'cif_core.dic' version 2.4.2 from 2011-04-26.

Automatic conversion script
Id: cif_fix_values 3105 2015-03-04 15:46:00Z robertas 

 Adding full bibliography for 7034389--7034395.cif.
;
_cod_original_sg_symbol_H-M Cc
_cod_database_code 7034391

loop_
_symmetry_equiv_pos_as_xyz
'x, y, z'
'x, -y, z+1/2'
'x+1/2, y+1/2, z'
'x+1/2, -y+1/2, z+1/2'

loop_
_atom_site_label
_atom_site_type_symbol
_atom_site_fract_x
_atom_site_fract_y
_atom_site_fract_z
_atom_site_U_iso_or_equiv
_atom_site_adp_type
_atom_site_occupancy
_atom_site_symmetry_multiplicity
_atom_site_calc_flag
_atom_site_refinement_flags
P1 P 0.13609(2) 0.65413(4) 0.16606(3) 0.02325(10) Uani 1 1 d .
C7 C 0.10855(8) 0.78164(15) 0.09539(12) 0.0240(4) Uani 1 1 d .
C13 C 0.21276(8) 0.66976(15) 0.25867(12) 0.0249(4) Uani 1 1 d .
C1 C 0.13040(8) 0.52728(15) 0.09733(12) 0.0243(4) Uani 1 1 d .
C2 C 0.14539(9) 0.41686(17) 0.14216(13) 0.0315(4) Uani 1 1 d .
H2A H 0.1555 0.4107 0.2076 0.038 Uiso 1 1 calc R
C9 C 0.13135(9) 0.95134(17) 0.02378(14) 0.0346(4) Uani 1 1 d .
H9A H 0.1604 1.0056 0.0181 0.041 Uiso 1 1 calc R
C6 C 0.11485(9) 0.53687(17) 0.00083(13) 0.0321(4) Uani 1 1 d .
H6A H 0.1042 0.6116 -0.0298 0.039 Uiso 1 1 calc R
C8 C 0.15192(9) 0.86018(16) 0.08859(13) 0.0295(4) Uani 1 1 d .
H8A H 0.1956 0.8510 0.1285 0.035 Uiso 1 1 calc R
C18 C 0.22174(9) 0.73310(17) 0.33975(13) 0.0315(4) Uani 1 1 d .
H18A H 0.1868 0.7680 0.3453 0.038 Uiso 1 1 calc R
C3 C 0.14553(9) 0.31736(17) 0.09177(14) 0.0342(4) Uani 1 1 d .
H3A H 0.1552 0.2418 0.1212 0.041 Uiso 1 1 calc R
C11 C 0.02346(9) 0.88902(18) -0.02457(14) 0.0370(4) Uani 1 1 d .
H11A H -0.0202 0.9022 -0.0621 0.044 Uiso 1 1 calc R
C14 C 0.26402(9) 0.62075(17) 0.24916(14) 0.0335(4) Uani 1 1 d .
H14A H 0.2578 0.5784 0.1934 0.040 Uiso 1 1 calc R
C4 C 0.13129(9) 0.33050(17) -0.00254(15) 0.0340(4) Uani 1 1 d .
C12 C 0.04398(9) 0.79645(18) 0.03914(13) 0.0326(4) Uani 1 1 d .
H12A H 0.0145 0.7433 0.0447 0.039 Uiso 1 1 calc R
C10 C 0.06782(9) 0.96168(16) -0.03240(13) 0.0318(4) Uani 1 1 d .
C17 C 0.28180(10) 0.74506(19) 0.41234(14) 0.0380(5) Uani 1 1 d .
H17A H 0.2886 0.7869 0.4686 0.046 Uiso 1 1 calc R
C16 C 0.33100(9) 0.69519(17) 0.40110(14) 0.0351(4) Uani 1 1 d .
C5 C 0.11510(11) 0.43682(18) -0.04961(14) 0.0396(5) Uani 1 1 d .
H5A H 0.1043 0.4414 -0.1154 0.048 Uiso 1 1 calc R
C15 C 0.32409(10) 0.63423(18) 0.32147(15) 0.0395(5) Uani 1 1 d .
H15A H 0.3596 0.6020 0.3161 0.047 Uiso 1 1 calc R
C23 C 0.31737(8) 0.92574(17) 0.12018(12) 0.0285(4) Uani 1 1 d .
C25 C 0.38596(8) 1.25849(15) 0.27238(11) 0.0224(3) Uani 1 1 d .
C39 C 0.29855(8) 1.17528(15) 0.33353(11) 0.0222(3) Uani 1 1 d .
C19 C 0.36802(8) 1.03316(15) 0.27092(11) 0.0215(3) Uani 1 1 d .
C21 C 0.40627(9) 0.84081(16) 0.24549(13) 0.0282(4) Uani 1 1 d .
C24 C 0.32267(8) 1.02136(15) 0.17793(12) 0.0241(4) Uani 1 1 d .
C44 C 0.28733(8) 1.28141(15) 0.36940(11) 0.0255(4) Uani 1 1 d .
C27 C 0.46442(9) 1.33584(16) 0.22315(13) 0.0288(4) Uani 1 1 d .
C31 C 0.41702(8) 1.14715(15) 0.44465(11) 0.0220(3) Uani 1 1 d .
C20 C 0.41076(8) 0.93965(15) 0.30021(12) 0.0241(4) Uani 1 1 d .
C33 C 0.45523(9) 1.03182(16) 0.59125(12) 0.0272(4) Uani 1 1 d .
C22 C 0.35898(9) 0.83357(16) 0.15465(13) 0.0300(4) Uani 1 1 d .
C36 C 0.46059(8) 1.23204(15) 0.49806(12) 0.0254(4) Uani 1 1 d .
C30 C 0.34553(8) 1.34141(15) 0.21013(12) 0.0258(4) Uani 1 1 d .
C40 C 0.25039(8) 1.09325(16) 0.31185(11) 0.0255(4) Uani 1 1 d .
C26 C 0.44577(8) 1.25938(15) 0.27483(12) 0.0243(4) Uani 1 1 d .
C32 C 0.41496(8) 1.04996(15) 0.49700(11) 0.0228(3) Uani 1 1 d .
C35 C 0.50068(8) 1.21916(17) 0.59335(12) 0.0290(4) Uani 1 1 d .
C34 C 0.49875(8) 1.11744(18) 0.64006(12) 0.0300(4) Uani 1 1 d .
C42 C 0.18650(9) 1.22153(18) 0.35512(12) 0.0313(4) Uani 1 1 d .
C41 C 0.19527(8) 1.11333(17) 0.32115(12) 0.0289(4) Uani 1 1 d .
C28 C 0.42280(10) 1.41703(16) 0.16392(13) 0.0317(4) Uani 1 1 d .
C29 C 0.36237(10) 1.41933(16) 0.15683(13) 0.0319(4) Uani 1 1 d .
C43 C 0.23322(9) 1.30530(17) 0.37934(12) 0.0301(4) Uani 1 1 d .
F1 F 0.09202(5) 0.63272(10) 0.21490(7) 0.0334(2) Uani 1 1 d .
F4 F 0.04783(6) 1.04681(11) -0.09859(9) 0.0499(3) Uani 1 1 d .
F2 F 0.13354(7) 0.23358(11) -0.05099(10) 0.0536(3) Uani 1 1 d .
F3 F 0.38987(6) 0.70694(12) 0.47175(9) 0.0520(3) Uani 1 1 d .
F15 F 0.37174(5) 0.96378(9) 0.45503(7) 0.0292(2) Uani 1 1 d .
F20 F 0.25468(5) 0.98354(9) 0.28020(7) 0.0309(2) Uani 1 1 d .
F14 F 0.28476(5) 1.34945(9) 0.19612(7) 0.0327(2) Uani 1 1 d .
F19 F 0.46621(5) 1.33517(9) 0.45890(7) 0.0338(2) Uani 1 1 d .
F9 F 0.27856(5) 1.10758(9) 0.13877(6) 0.0310(2) Uani 1 1 d .
F5 F 0.46048(5) 0.93911(9) 0.38666(7) 0.0313(2) Uani 1 1 d .
F16 F 0.45178(5) 0.93170(10) 0.63611(7) 0.0368(3) Uani 1 1 d .
F10 F 0.48924(5) 1.18050(9) 0.33047(7) 0.0309(2) Uani 1 1 d .
F7 F 0.35468(6) 0.73906(10) 0.09992(8) 0.0454(3) Uani 1 1 d .
F22 F 0.13422(5) 1.24287(12) 0.36653(8) 0.0436(3) Uani 1 1 d .
F24 F 0.33132(5) 1.36732(9) 0.39575(7) 0.0329(2) Uani 1 1 d .
F6 F 0.44838(6) 0.75202(10) 0.27959(8) 0.0402(3) Uani 1 1 d .
F21 F 0.15158(5) 1.02819(11) 0.30041(8) 0.0418(3) Uani 1 1 d .
F13 F 0.31937(6) 1.49533(10) 0.09723(9) 0.0464(3) Uani 1 1 d .
F18 F 0.54228(5) 1.30509(11) 0.64038(8) 0.0412(3) Uani 1 1 d .
F17 F 0.53804(5) 1.10195(11) 0.73221(7) 0.0427(3) Uani 1 1 d .
F11 F 0.52350(5) 1.33092(10) 0.22999(8) 0.0406(3) Uani 1 1 d .
F8 F 0.27131(5) 0.92255(11) 0.03077(7) 0.0410(3) Uani 1 1 d .
F23 F 0.22493(6) 1.41195(11) 0.41197(8) 0.0437(3) Uani 1 1 d .
F12 F 0.43974(7) 1.49214(11) 0.11269(9) 0.0478(3) Uani 1 1 d .
B1 B 0.36759(9) 1.15460(16) 0.33083(13) 0.0218(4) Uani 1 1 d .

loop_
_atom_site_aniso_label
_atom_site_aniso_U_11
_atom_site_aniso_U_22
_atom_site_aniso_U_33
_atom_site_aniso_U_23
_atom_site_aniso_U_13
_atom_site_aniso_U_12
P1 0.0206(2) 0.0246(2) 0.0240(2) 0.00342(17) 0.00916(17) 0.00110(18)
C7 0.0212(9) 0.0224(9) 0.0263(8) 0.0002(7) 0.0082(7) 0.0024(7)
C13 0.0246(9) 0.0230(9) 0.0231(8) 0.0052(7) 0.0065(7) 0.0009(7)
C1 0.0172(8) 0.0246(9) 0.0288(9) 0.0016(7) 0.0078(7) -0.0006(7)
C2 0.0328(10) 0.0291(10) 0.0294(9) 0.0060(8) 0.0105(8) 0.0041(8)
C9 0.0301(10) 0.0281(10) 0.0446(11) 0.0078(8) 0.0153(9) 0.0002(8)
C6 0.0374(11) 0.0270(10) 0.0299(9) 0.0035(7) 0.0126(8) -0.0041(8)
C8 0.0217(9) 0.0270(10) 0.0356(10) 0.0044(8) 0.0086(8) 0.0011(7)
C18 0.0320(10) 0.0323(10) 0.0305(9) -0.0011(8) 0.0137(8) 0.0010(8)
C3 0.0302(10) 0.0262(10) 0.0475(11) 0.0067(8) 0.0182(9) 0.0030(8)
C11 0.0245(10) 0.0370(11) 0.0393(10) 0.0081(9) 0.0043(8) 0.0063(8)
C14 0.0279(10) 0.0323(10) 0.0353(10) -0.0024(8) 0.0090(8) 0.0039(8)
C4 0.0323(10) 0.0279(10) 0.0478(11) -0.0103(8) 0.0230(9) -0.0101(8)
C12 0.0218(9) 0.0325(10) 0.0394(10) 0.0059(8) 0.0093(8) -0.0011(8)
C10 0.0350(11) 0.0244(9) 0.0343(9) 0.0085(8) 0.0134(8) 0.0088(8)
C17 0.0439(12) 0.0370(11) 0.0265(9) -0.0032(8) 0.0091(8) -0.0058(9)
C16 0.0284(10) 0.0263(10) 0.0349(10) 0.0062(8) -0.0010(8) -0.0025(8)
C5 0.0520(13) 0.0358(11) 0.0331(10) -0.0050(8) 0.0204(9) -0.0104(10)
C15 0.0274(11) 0.0341(11) 0.0484(12) -0.0008(9) 0.0083(9) 0.0044(8)
C23 0.0262(10) 0.0359(11) 0.0234(8) -0.0063(7) 0.0108(7) -0.0094(8)
C25 0.0255(9) 0.0196(8) 0.0214(8) -0.0051(6) 0.0094(7) -0.0023(7)
C39 0.0212(9) 0.0256(9) 0.0168(7) 0.0037(6) 0.0055(7) 0.0038(7)
C19 0.0213(8) 0.0220(9) 0.0218(8) -0.0013(6) 0.0100(7) -0.0037(7)
C21 0.0339(10) 0.0217(9) 0.0353(10) 0.0025(7) 0.0209(8) 0.0019(7)
C24 0.0219(9) 0.0250(9) 0.0260(8) 0.0007(7) 0.0109(7) -0.0010(7)
C44 0.0267(9) 0.0256(9) 0.0215(8) 0.0037(7) 0.0081(7) 0.0023(7)
C27 0.0308(10) 0.0289(10) 0.0334(9) -0.0116(8) 0.0203(8) -0.0084(8)
C31 0.0194(8) 0.0252(9) 0.0212(8) -0.0018(7) 0.0086(7) 0.0032(7)
C20 0.0246(9) 0.0239(9) 0.0234(8) 0.0020(7) 0.0099(7) -0.0012(7)
C33 0.0281(9) 0.0292(10) 0.0258(8) 0.0043(7) 0.0129(8) 0.0083(8)
C22 0.0412(11) 0.0229(9) 0.0335(9) -0.0101(7) 0.0232(9) -0.0105(8)
C36 0.0254(9) 0.0244(9) 0.0266(8) -0.0028(7) 0.0116(7) -0.0011(7)
C30 0.0267(9) 0.0243(9) 0.0263(8) 0.0001(7) 0.0112(7) 0.0009(7)
C40 0.0247(9) 0.0274(10) 0.0208(8) 0.0032(7) 0.0065(7) 0.0020(7)
C26 0.0263(9) 0.0217(9) 0.0242(8) -0.0041(7) 0.0103(7) 0.0002(7)
C32 0.0190(8) 0.0241(9) 0.0237(8) -0.0041(7) 0.0077(7) -0.0009(7)
C35 0.0200(9) 0.0333(10) 0.0283(9) -0.0106(8) 0.0055(7) -0.0015(7)
C34 0.0239(9) 0.0402(11) 0.0193(8) -0.0025(8) 0.0032(7) 0.0097(8)
C42 0.0250(9) 0.0450(11) 0.0246(8) 0.0128(8) 0.0113(7) 0.0127(8)
C41 0.0191(9) 0.0406(11) 0.0234(8) 0.0091(8) 0.0058(7) 0.0010(8)
C28 0.0453(12) 0.0248(9) 0.0330(9) -0.0019(8) 0.0244(9) -0.0061(8)
C29 0.0415(11) 0.0214(9) 0.0338(9) 0.0052(7) 0.0172(9) 0.0034(8)
C43 0.0339(10) 0.0312(10) 0.0248(8) 0.0036(7) 0.0125(8) 0.0117(8)
F1 0.0317(6) 0.0384(6) 0.0370(6) 0.0052(5) 0.0213(5) 0.0012(5)
F4 0.0461(7) 0.0438(7) 0.0551(7) 0.0282(6) 0.0176(6) 0.0155(6)
F2 0.0744(10) 0.0318(7) 0.0692(9) -0.0171(6) 0.0449(8) -0.0101(6)
F3 0.0343(7) 0.0471(8) 0.0463(7) -0.0004(6) -0.0089(5) -0.0014(5)
F15 0.0291(6) 0.0268(5) 0.0281(5) 0.0022(4) 0.0090(4) -0.0058(4)
F20 0.0291(6) 0.0270(5) 0.0373(5) -0.0044(4) 0.0149(5) -0.0058(4)
F14 0.0250(6) 0.0337(6) 0.0370(6) 0.0116(5) 0.0114(5) 0.0075(4)
F19 0.0394(6) 0.0257(5) 0.0323(5) -0.0044(4) 0.0120(5) -0.0102(5)
F9 0.0262(5) 0.0359(6) 0.0234(5) 0.0004(4) 0.0036(4) 0.0043(5)
F5 0.0284(6) 0.0327(6) 0.0268(5) 0.0006(4) 0.0062(4) 0.0091(5)
F16 0.0413(6) 0.0378(6) 0.0293(5) 0.0119(5) 0.0135(5) 0.0066(5)
F10 0.0231(5) 0.0343(6) 0.0338(5) 0.0015(5) 0.0109(4) 0.0037(4)
F7 0.0623(8) 0.0323(6) 0.0472(7) -0.0191(5) 0.0290(6) -0.0087(6)
F22 0.0298(6) 0.0631(8) 0.0434(6) 0.0106(6) 0.0211(5) 0.0154(5)
F24 0.0355(6) 0.0252(5) 0.0389(6) -0.0054(4) 0.0172(5) -0.0011(5)
F6 0.0521(7) 0.0252(6) 0.0480(7) 0.0042(5) 0.0263(6) 0.0124(5)
F21 0.0272(6) 0.0499(7) 0.0490(7) 0.0015(6) 0.0171(5) -0.0096(5)
F13 0.0533(8) 0.0383(7) 0.0475(6) 0.0220(6) 0.0217(6) 0.0130(6)
F18 0.0317(6) 0.0423(7) 0.0375(6) -0.0171(5) 0.0036(5) -0.0086(5)
F17 0.0385(7) 0.0542(7) 0.0207(5) -0.0025(5) -0.0007(5) 0.0091(5)
F11 0.0365(6) 0.0439(7) 0.0530(7) -0.0070(6) 0.0303(6) -0.0066(5)
F8 0.0362(7) 0.0552(7) 0.0243(5) -0.0144(5) 0.0063(5) -0.0085(5)
F23 0.0481(7) 0.0395(7) 0.0474(7) -0.0032(5) 0.0243(6) 0.0157(5)
F12 0.0655(8) 0.0369(7) 0.0569(7) 0.0080(6) 0.0415(7) -0.0081(6)
B1 0.0220(10) 0.0212(10) 0.0210(8) 0.0011(7) 0.0082(7) 0.0017(8)

loop_
_atom_type_symbol
_atom_type_description
_atom_type_scat_dispersion_real
_atom_type_scat_dispersion_imag
_atom_type_scat_source
C C 0.0033 0.0016 'International Tables Vol C Tables 4.2.6.8 and 6.1.1.4'
H H 0.0000 0.0000 'International Tables Vol C Tables 4.2.6.8 and 6.1.1.4'
B B 0.0013 0.0007 'International Tables Vol C Tables 4.2.6.8 and 6.1.1.4'
F F 0.0171 0.0103 'International Tables Vol C Tables 4.2.6.8 and 6.1.1.4'
P P 0.1023 0.0942 'International Tables Vol C Tables 4.2.6.8 and 6.1.1.4'

loop_
_geom_angle_atom_site_label_1
_geom_angle_atom_site_label_2
_geom_angle_atom_site_label_3
_geom_angle
F1 P1 C7 107.15(7)
F1 P1 C1 106.54(7)
C7 P1 C1 111.80(8)
F1 P1 C13 105.91(7)
C7 P1 C13 113.65(8)
C1 P1 C13 111.26(8)
C8 C7 C12 120.62(16)
C8 C7 P1 119.18(13)
C12 C7 P1 119.84(14)
C18 C13 C14 120.41(16)
C18 C13 P1 119.82(14)
C14 C13 P1 119.76(14)
C6 C1 C2 120.19(16)
C6 C1 P1 120.87(14)
C2 C1 P1 118.83(13)
C3 C2 C1 120.23(17)
C10 C9 C8 118.22(17)
C5 C6 C1 119.47(18)
C9 C8 C7 119.85(17)
C17 C18 C13 119.77(18)
C4 C3 C2 117.98(18)
C10 C11 C12 118.40(18)
C15 C14 C13 119.58(18)
F2 C4 C5 118.54(17)
F2 C4 C3 117.88(18)
C5 C4 C3 123.58(18)
C11 C12 C7 119.36(18)
F4 C10 C9 118.43(17)
F4 C10 C11 118.15(17)
C9 C10 C11 123.43(17)
C16 C17 C18 118.36(18)
F3 C16 C17 118.62(18)
F3 C16 C15 117.91(19)
C17 C16 C15 123.47(18)
C4 C5 C6 118.51(18)
C16 C15 C14 118.4(2)
F8 C23 C22 120.28(16)
F8 C23 C24 120.33(17)
C22 C23 C24 119.39(16)
C30 C25 C26 113.05(15)
C30 C25 B1 126.99(15)
C26 C25 B1 119.57(15)
C40 C39 C44 113.21(15)
C40 C39 B1 127.22(15)
C44 C39 B1 119.28(15)
C24 C19 C20 112.94(15)
C24 C19 B1 118.70(15)
C20 C19 B1 128.29(14)
F6 C21 C22 119.44(16)
F6 C21 C20 120.65(16)
C22 C21 C20 119.90(16)
F9 C24 C23 115.50(15)
F9 C24 C19 119.56(15)
C23 C24 C19 124.92(16)
F24 C44 C43 116.81(15)
F24 C44 C39 119.13(15)
C43 C44 C39 124.05(16)
F11 C27 C28 119.46(16)
F11 C27 C26 120.49(17)
C28 C27 C26 120.05(17)
C32 C31 C36 113.42(14)
C32 C31 B1 119.32(14)
C36 C31 B1 127.19(15)
F5 C20 C21 114.66(15)
F5 C20 C19 121.42(15)
C21 C20 C19 123.92(16)
F16 C33 C34 119.84(16)
F16 C33 C32 120.77(16)
C34 C33 C32 119.39(16)
F7 C22 C23 120.57(17)
F7 C22 C21 120.62(17)
C23 C22 C21 118.79(16)
F19 C36 C35 115.17(15)
F19 C36 C31 120.98(15)
C35 C36 C31 123.85(17)
F14 C30 C29 114.77(15)
F14 C30 C25 120.90(15)
C29 C30 C25 124.32(17)
F20 C40 C41 114.22(15)
F20 C40 C39 121.15(15)
C41 C40 C39 124.63(17)
F10 C26 C27 116.50(16)
F10 C26 C25 119.14(15)
C27 C26 C25 124.35(16)
F15 C32 C33 115.80(15)
F15 C32 C31 119.64(14)
C33 C32 C31 124.55(16)
F18 C35 C34 119.67(16)
F18 C35 C36 120.49(17)
C34 C35 C36 119.83(17)
F17 C34 C35 120.93(17)
F17 C34 C33 120.31(17)
C35 C34 C33 118.76(16)
F22 C42 C43 120.74(17)
F22 C42 C41 120.60(18)
C43 C42 C41 118.63(16)
F21 C41 C42 119.97(16)
F21 C41 C40 120.81(17)
C42 C41 C40 119.19(17)
F12 C28 C27 121.19(18)
F12 C28 C29 120.27(18)
C27 C28 C29 118.53(16)
F13 C29 C28 120.47(16)
F13 C29 C30 119.84(17)
C28 C29 C30 119.68(17)
F23 C43 C42 119.16(16)
F23 C43 C44 120.59(17)
C42 C43 C44 120.25(17)
C31 B1 C25 113.64(14)
C31 B1 C39 102.61(12)
C25 B1 C39 114.05(13)
C31 B1 C19 113.08(13)
C25 B1 C19 101.82(12)
C39 B1 C19 112.08(14)

loop_
_geom_bond_atom_site_label_1
_geom_bond_atom_site_label_2
_geom_bond_distance
P1 F1 1.5530(11)
P1 C7 1.7605(17)
P1 C1 1.7626(17)
P1 C13 1.7678(17)
C7 C8 1.392(3)
C7 C12 1.398(3)
C13 C18 1.392(3)
C13 C14 1.394(3)
C1 C6 1.397(2)
C1 C2 1.400(3)
C2 C3 1.375(3)
C9 C10 1.373(3)
C9 C8 1.378(3)
C6 C5 1.381(3)
C18 C17 1.385(3)
C3 C4 1.374(3)
C11 C10 1.376(3)
C11 C12 1.380(3)
C14 C15 1.385(3)
C4 F2 1.347(2)
C4 C5 1.374(3)
C10 F4 1.341(2)
C17 C16 1.367(3)
C16 F3 1.354(2)
C16 C15 1.372(3)
C23 F8 1.350(2)
C23 C22 1.370(3)
C23 C24 1.380(2)
C25 C30 1.389(2)
C25 C26 1.393(2)
C25 B1 1.658(2)
C39 C40 1.388(2)
C39 C44 1.397(2)
C39 B1 1.662(2)
C19 C24 1.390(2)
C19 C20 1.393(2)
C19 B1 1.665(2)
C21 F6 1.348(2)
C21 C22 1.378(3)
C21 C20 1.384(2)
C24 F9 1.361(2)
C44 F24 1.347(2)
C44 C43 1.377(3)
C27 F11 1.350(2)
C27 C28 1.369(3)
C27 C26 1.380(2)
C31 C32 1.384(2)
C31 C36 1.389(2)
C31 B1 1.656(2)
C20 F5 1.353(2)
C33 F16 1.353(2)
C33 C34 1.375(3)
C33 C32 1.381(2)
C22 F7 1.345(2)
C36 F19 1.350(2)
C36 C35 1.386(2)
C30 F14 1.354(2)
C30 C29 1.385(3)
C40 F20 1.355(2)
C40 C41 1.387(3)
C26 F10 1.352(2)
C32 F15 1.3550(19)
C35 F18 1.349(2)
C35 C34 1.374(3)
C34 F17 1.347(2)
C42 F22 1.341(2)
C42 C43 1.374(3)
C42 C41 1.384(3)
C41 F21 1.342(2)
C28 F12 1.342(2)
C28 C29 1.379(3)
C29 F13 1.347(2)
C43 F23 1.356(2)
